data_7019739
loop_
_publ_author_name
'Nicholson, Brian K.'
'Clark, Christopher J.'
'Telfer, Shane G.'
'Groutso, Tania'

_publ_section_title
;
 Isopolyoxometalates derived from arylstibonic acids with
 &quot;reverse-Keggin ion&quot; structures based on [M(RSb)(12)O(28)]
 cores, M = Co(ii) or Zn(ii).
;
_journal_issue 33
_journal_name_full 'Dalton transactions (Cambridge, England : 2003)'
_journal_page_first 9964
_journal_page_last 9970
_journal_paper_doi 10.1039/c2dt30341h
_journal_volume 41
_journal_year 2012
_chemical_formula_moiety
;
'2(C10 H16 N), C72 H48 Br1.40 Cl14.46 O28 Sb12 Sr0.14
Zn4.86, 7(C2 H3 N), H2 O'
;
_chemical_formula_sum 'C108 H106 Br1.4 Cl14.46 N10 O29 Sb12 Sr0.14 Zn4.86'
_chemical_formula_weight 4423.47
_chemical_name_systematic
;
?
;
_space_group_IT_number 11
_symmetry_cell_setting monoclinic
_symmetry_space_group_name_Hall '-P 2yb'
_symmetry_space_group_name_H-M 'P 1 21/m 1'
_atom_sites_solution_hydrogens geom
_atom_sites_solution_primary direct
_atom_sites_solution_secondary difmap
_audit_creation_method SHELXL-97
_cell_angle_alpha 90.00
_cell_angle_beta 92.5970(10)
_cell_angle_gamma 90.00
_cell_formula_units_Z 2
_cell_length_a 15.2930(2)
_cell_length_b 25.0465(4)
_cell_length_c 19.1113(3)
_cell_measurement_reflns_used 9531
_cell_measurement_temperature 89(2)
_cell_measurement_theta_max 26
_cell_measurement_theta_min 2
_cell_volume 7312.80(19)
_computing_structure_refinement 'SHELXL-97 (Sheldrick, 1997)'
_diffrn_ambient_temperature 89(2)
_diffrn_measured_fraction_theta_full 0.997
_diffrn_measured_fraction_theta_max 0.997
_diffrn_radiation_monochromator graphite
_diffrn_radiation_source 'fine-focus sealed tube'
_diffrn_radiation_type MoK\a
_diffrn_radiation_wavelength 0.71073
_diffrn_reflns_av_R_equivalents 0.0529
_diffrn_reflns_av_sigmaI/netI 0.0328
_diffrn_reflns_limit_h_max 20
_diffrn_reflns_limit_h_min -20
_diffrn_reflns_limit_k_max 32
_diffrn_reflns_limit_k_min -32
_diffrn_reflns_limit_l_max 25
_diffrn_reflns_limit_l_min -25
_diffrn_reflns_number 170500
_diffrn_reflns_theta_full 27.98
_diffrn_reflns_theta_max 27.98
_diffrn_reflns_theta_min 1.07
_exptl_absorpt_coefficient_mu 3.720
_exptl_absorpt_correction_T_max 1.000
_exptl_absorpt_correction_T_min 0.810
_exptl_absorpt_correction_type multi-scan
_exptl_absorpt_process_details SADABS
_exptl_crystal_colour colourless
_exptl_crystal_density_diffrn 2.009
_exptl_crystal_density_method 'not measured'
_exptl_crystal_description prism
_exptl_crystal_F_000 4228
_exptl_crystal_size_max 0.30
_exptl_crystal_size_mid 0.30
_exptl_crystal_size_min 0.26
_platon_squeeze_details
;
;
_refine_diff_density_max 2.001
_refine_diff_density_min -1.609
_refine_diff_density_rms 0.188
_refine_ls_extinction_method none
_refine_ls_goodness_of_fit_ref 1.050
_refine_ls_hydrogen_treatment constr
_refine_ls_matrix_type full
_refine_ls_number_parameters 931
_refine_ls_number_reflns 17961
_refine_ls_number_restraints 24
_refine_ls_restrained_S_all 1.050
_refine_ls_R_factor_all 0.0666
_refine_ls_R_factor_gt 0.0496
_refine_ls_shift/su_max 0.001
_refine_ls_shift/su_mean 0.000
_refine_ls_structure_factor_coef Fsqd
_refine_ls_weighting_details 'calc w=1/[\s^2^(Fo^2^)+(0.0728P)^2^+36.2801P] where P=(Fo^2^+2Fc^2^)/3'
_refine_ls_weighting_scheme calc
_refine_ls_wR_factor_gt 0.1320
_refine_ls_wR_factor_ref 0.1415
_reflns_number_gt 13560
_reflns_number_total 17961
_reflns_threshold_expression >2sigma(I)
_cod_data_source_file c2dt30341h.txt
_cod_data_source_block p_cl4_sq
_cod_original_sg_symbol_H-M 'P 2(1)/m'
_cod_original_formula_sum 'C108 H106 Br1.40 Cl14.46 N10 O29 Sb12 Sr0.14 Zn4.86'
_cod_database_code 7019739

loop_
_symmetry_equiv_pos_as_xyz
'x, y, z'
'-x, y+1/2, -z'
'-x, -y, -z'
'x, -y-1/2, z'

loop_
_atom_site_label
_atom_site_type_symbol
_atom_site_fract_x
_atom_site_fract_y
_atom_site_fract_z
_atom_site_U_iso_or_equiv
_atom_site_adp_type
_atom_site_occupancy
_atom_site_symmetry_multiplicity
_atom_site_calc_flag
_atom_site_refinement_flags
_atom_site_disorder_assembly
_atom_site_disorder_group
Sb1 Sb 0.98738(4) 0.2500 0.50338(4) 0.02541(13) Uani 0.97 2 d SP . 1
Sb2 Sb 0.83398(4) 0.2500 0.38969(4) 0.02469(13) Uani 0.97 2 d SP . 1
Sb3 Sb 1.16318(3) 0.313693(16) 0.47738(3) 0.02421(10) Uani 0.97 1 d P . 1
Sb4 Sb 1.18141(3) 0.375183(15) 0.33737(3) 0.02330(10) Uani 0.97 1 d P . 1
Sb5 Sb 1.20468(3) 0.312120(16) 0.19507(3) 0.02528(10) Uani 0.97 1 d P . 1
Sb6 Sb 1.02708(3) 0.375786(16) 0.22001(3) 0.02495(10) Uani 0.97 1 d P . 1
Sb7 Sb 0.85479(3) 0.313541(16) 0.24630(3) 0.02519(10) Uani 0.97 1 d P . 1
Zn1 Zn 1.05673(6) 0.2500 0.32057(5) 0.02351(19) Uani 1 2 d S . 1
Zn2 Zn 0.96423(4) 0.36943(3) 0.39929(4) 0.02778(16) Uani 1 1 d D . 1
Zn3 Zn 1.29615(6) 0.2500 0.35109(5) 0.0247(2) Uani 0.96 2 d SPD . 1
Zn4 Zn 1.00596(7) 0.2500 0.13228(6) 0.0314(2) Uani 0.90 2 d SPD . 1
Cl1 Cl 0.7387(5) 0.2500 0.7743(3) 0.160(3) Uani 1 2 d S A 1
Cl2 Cl 0.5156(3) 0.2500 0.6120(3) 0.1095(17) Uani 1 2 d S B 1
Cl3 Cl 1.40778(15) 0.48784(9) 0.65585(13) 0.0645(6) Uani 1 1 d . . 1
Cl4 Cl 1.41606(19) 0.57503(10) 0.46626(18) 0.0889(9) Uani 1 1 d . . 1
Cl5 Cl 1.48382(18) 0.36611(12) -0.04608(14) 0.0789(8) Uani 1 1 d . . 1
Cl6 Cl 0.8490(3) 0.57187(14) 0.03223(19) 0.1242(14) Uani 1 1 d . . 1
Cl7 Cl 0.60926(16) 0.49510(10) 0.08156(12) 0.0695(7) Uani 1 1 d . . 1
Cl21 Cl 0.9117(19) 0.4440(8) 0.4439(13) 0.0482(13) Uani 0.56 1 d PD . 1
Br21 Br 0.9032(9) 0.4400(4) 0.4554(6) 0.0482(13) Uani 0.44 1 d PD . 1
Cl31 Cl 1.4410(16) 0.2500 0.366(4) 0.049(3) Uani 0.56 2 d SPD . 1
Br31 Br 1.4438(9) 0.2500 0.375(2) 0.049(3) Uani 0.40 2 d SPD . 1
Cl41 Cl 1.0079(2) 0.2500 0.0166(2) 0.0452(8) Uani 0.78 2 d SPD . 1
Br41 Br 0.9755(7) 0.2500 0.0156(7) 0.0452(8) Uani 0.12 2 d SPD . 1
O1 O 0.7888(3) 0.30846(16) 0.3307(2) 0.0314(9) Uani 1 1 d . . 1
O2 O 0.9195(3) 0.30063(16) 0.4385(2) 0.0287(9) Uani 1 1 d . . 1
O3 O 1.0631(3) 0.30866(16) 0.5361(2) 0.0298(9) Uani 1 1 d . . 1
O4 O 0.9251(4) 0.2500 0.3030(3) 0.0206(11) Uani 0.95 2 d SP . 1
O5 O 1.0859(3) 0.2500 0.4249(3) 0.0223(11) Uani 0.96 2 d SP . 1
O6 O 1.2247(4) 0.2500 0.5120(3) 0.0295(13) Uani 1 2 d S . 1
O7 O 0.8060(4) 0.2500 0.1996(3) 0.0324(13) Uani 1 2 d S . 1
O8 O 1.0956(3) 0.36456(15) 0.4128(2) 0.0269(8) Uani 1 1 d . . 1
O9 O 0.9398(3) 0.36435(16) 0.2946(2) 0.0278(9) Uani 1 1 d . . 1
O10 O 1.2347(3) 0.31341(15) 0.3911(2) 0.0242(8) Uani 1 1 d . . 1
O11 O 0.9557(3) 0.31366(16) 0.1807(2) 0.0308(9) Uani 1 1 d . . 1
O12 O 1.1073(2) 0.31559(15) 0.2769(2) 0.0202(8) Uani 0.97 1 d P . 1
O13 O 1.0974(3) 0.42009(15) 0.2847(2) 0.0300(9) Uani 1 1 d . . 1
O14 O 1.1364(4) 0.2500 0.1553(3) 0.0315(13) Uani 1 2 d S . 1
O15 O 1.2584(4) 0.2500 0.2492(3) 0.0284(12) Uani 1 2 d S . 1
O16 O 1.2602(3) 0.36201(16) 0.2614(2) 0.0293(9) Uani 1 1 d . . 1
O17 O 1.1176(3) 0.36150(17) 0.1539(2) 0.0305(9) Uani 1 1 d . . 1
C11 C 0.9062(7) 0.2500 0.5889(6) 0.044(2) Uani 1 2 d S . .
C12 C 0.9021(13) 0.2890(8) 0.6324(10) 0.055(4) Uani 0.50 1 d P . -2
C12A C 0.8564(11) 0.3003(6) 0.6002(9) 0.043(3) Uani 0.50 1 d P . -3
C13 C 0.8483(17) 0.2890(11) 0.6901(13) 0.078(7) Uani 0.50 1 d P . -2
C13A C 0.8027(14) 0.3023(8) 0.6561(12) 0.059(5) Uani 0.50 1 d P . -3
C14 C 0.8030(12) 0.2500 0.7018(8) 0.091(5) Uani 1 2 d S . .
C21 C 0.7340(6) 0.2500 0.4622(5) 0.035(2) Uani 1 2 d S . .
C22 C 0.7278(10) 0.2959(6) 0.5063(8) 0.043(3) Uani 0.50 1 d P . -2
C22A C 0.6764(12) 0.2907(7) 0.4649(10) 0.054(4) Uani 0.50 1 d P . -3
C23 C 0.6609(12) 0.2963(7) 0.5537(10) 0.055(4) Uani 0.50 1 d P . -2
C23A C 0.6076(14) 0.2871(7) 0.5111(12) 0.066(5) Uani 0.50 1 d P . -3
C24 C 0.6017(8) 0.2500 0.5544(8) 0.068(4) Uani 1 2 d S . .
C31 C 1.2392(4) 0.3689(2) 0.5360(4) 0.0332(14) Uani 1 1 d . . 1
C32 C 1.2094(4) 0.4207(3) 0.5467(4) 0.0375(15) Uani 1 1 d . . 1
H32 H 1.1533 0.4312 0.5281 0.045 Uiso 1 1 calc R . 1
C33 C 1.2617(5) 0.4571(3) 0.5846(4) 0.0401(15) Uani 1 1 d . . 1
H33 H 1.2417 0.4925 0.5915 0.048 Uiso 1 1 calc R . 1
C34 C 1.3415(5) 0.4416(3) 0.6116(4) 0.0443(17) Uani 1 1 d . . 1
C35 C 1.3727(5) 0.3901(3) 0.6025(4) 0.0444(17) Uani 1 1 d . . 1
H35 H 1.4287 0.3801 0.6216 0.053 Uiso 1 1 calc R . 1
C36 C 1.3210(4) 0.3531(3) 0.5648(4) 0.0364(14) Uani 1 1 d . . 1
H36 H 1.3410 0.3175 0.5589 0.044 Uiso 1 1 calc R . 1
C41 C 1.2555(4) 0.4380(2) 0.3821(4) 0.0354(14) Uani 1 1 d . . 1
C42 C 1.2159(4) 0.4871(3) 0.3936(4) 0.0391(15) Uani 1 1 d . . 1
H42 H 1.1550 0.4916 0.3836 0.047 Uiso 1 1 calc R . 1
C43 C 1.2658(5) 0.5289(3) 0.4195(4) 0.0465(17) Uani 1 1 d . . 1
H43 H 1.2396 0.5627 0.4270 0.056 Uiso 1 1 calc R . 1
C44 C 1.3531(5) 0.5215(3) 0.4345(5) 0.0502(19) Uani 1 1 d . . 1
C45 C 1.3923(5) 0.4729(3) 0.4273(5) 0.055(2) Uani 1 1 d . . 1
H45 H 1.4524 0.4683 0.4407 0.066 Uiso 1 1 calc R . 1
C46 C 1.3440(4) 0.4307(3) 0.4005(4) 0.0423(16) Uani 1 1 d . . 1
H46 H 1.3706 0.3969 0.3945 0.051 Uiso 1 1 calc R . 1
C51 C 1.2961(4) 0.3227(3) 0.1176(3) 0.0344(14) Uani 1 1 d . . 1
C52 C 1.3796(5) 0.3392(3) 0.1379(4) 0.0474(18) Uani 1 1 d . . 1
H52 H 1.3971 0.3412 0.1861 0.057 Uiso 1 1 calc R . 1
C53 C 1.4380(5) 0.3528(4) 0.0871(4) 0.053(2) Uani 1 1 d . . 1
H53 H 1.4951 0.3653 0.1002 0.064 Uiso 1 1 calc R . 1
C54 C 1.4120(6) 0.3480(4) 0.0183(4) 0.057(2) Uani 1 1 d . . 1
C55 C 1.3285(6) 0.3310(4) -0.0035(4) 0.059(2) Uani 1 1 d . . 1
H55 H 1.3120 0.3278 -0.0518 0.071 Uiso 1 1 calc R . 1
C56 C 1.2711(5) 0.3192(3) 0.0473(4) 0.0496(18) Uani 1 1 d . . 1
H56 H 1.2131 0.3084 0.0340 0.059 Uiso 1 1 calc R . 1
C61 C 0.9675(4) 0.4385(3) 0.1620(4) 0.0344(14) Uani 1 1 d . . 1
C62 C 0.9408(7) 0.4299(4) 0.0929(4) 0.063(2) Uani 1 1 d . . 1
H62 H 0.9476 0.3956 0.0726 0.076 Uiso 1 1 calc R . 1
C63 C 0.9041(8) 0.4711(4) 0.0529(5) 0.084(4) Uani 1 1 d . . 1
H63 H 0.8853 0.4652 0.0055 0.101 Uiso 1 1 calc R . 1
C64 C 0.8954(6) 0.5200(4) 0.0822(5) 0.070(3) Uani 1 1 d . . 1
C65 C 0.9239(8) 0.5300(4) 0.1503(6) 0.083(3) Uani 1 1 d . . 1
H65 H 0.9183 0.5646 0.1699 0.099 Uiso 1 1 calc R . 1
C66 C 0.9608(7) 0.4889(3) 0.1897(5) 0.063(2) Uani 1 1 d . . 1
H66 H 0.9817 0.4956 0.2365 0.076 Uiso 1 1 calc R . 1
C71 C 0.7747(4) 0.3710(3) 0.1942(3) 0.0317(13) Uani 1 1 d . . 1
C72 C 0.7619(6) 0.4198(3) 0.2248(4) 0.060(2) Uani 1 1 d . . 1
H72 H 0.7881 0.4272 0.2698 0.073 Uiso 1 1 calc R . 1
C73 C 0.7111(7) 0.4581(4) 0.1905(5) 0.071(3) Uani 1 1 d . . 1
H73 H 0.7027 0.4920 0.2115 0.085 Uiso 1 1 calc R . 1
C74 C 0.6723(5) 0.4465(3) 0.1247(4) 0.0483(19) Uani 1 1 d . . 1
C75 C 0.6875(5) 0.3992(4) 0.0939(4) 0.054(2) Uani 1 1 d . . 1
H75 H 0.6633 0.3922 0.0481 0.065 Uiso 1 1 calc R . 1
C76 C 0.7382(5) 0.3607(3) 0.1286(4) 0.052(2) Uani 1 1 d . . 1
H76 H 0.7477 0.3272 0.1070 0.062 Uiso 1 1 calc R . 1
N1 N 0.3094(5) 0.5124(3) 0.1747(5) 0.071(2) Uani 1 1 d . C 1
C1 C 0.3639(9) 0.5119(5) 0.1131(6) 0.094(4) Uani 1 1 d . C 1
H1A H 0.3278 0.5211 0.0712 0.142 Uiso 1 1 calc R C 1
H1B H 0.3888 0.4762 0.1075 0.142 Uiso 1 1 calc R C 1
H1C H 0.4113 0.5380 0.1197 0.142 Uiso 1 1 calc R C 1
C2 C 0.3615(8) 0.4861(5) 0.2353(6) 0.095(4) Uani 1 1 d . C 1
H2A H 0.3775 0.4497 0.2221 0.142 Uiso 1 1 calc R C 1
H2B H 0.3257 0.4849 0.2766 0.142 Uiso 1 1 calc R C 1
H2C H 0.4147 0.5069 0.2463 0.142 Uiso 1 1 calc R C 1
C3 C 0.2298(8) 0.4795(5) 0.1625(7) 0.094(4) Uani 1 1 d . C 1
H3A H 0.1984 0.4770 0.2060 0.141 Uiso 1 1 calc R C 1
H3B H 0.2465 0.4436 0.1475 0.141 Uiso 1 1 calc R C 1
H3C H 0.1918 0.4961 0.1260 0.141 Uiso 1 1 calc R C 1
C4 C 0.2909(8) 0.5697(5) 0.2029(6) 0.083(3) Uani 1 1 d . C 1
H4A H 0.2510 0.5672 0.2421 0.099 Uiso 1 1 calc R C 1
H4B H 0.3464 0.5860 0.2209 0.099 Uiso 1 1 calc R C 1
C5 C 0.2500(7) 0.6046(5) 0.1459(5) 0.071(3) Uani 1 1 d . C 1
C6 C 0.3061(8) 0.6389(4) 0.1116(6) 0.078(3) Uani 1 1 d . C 1
H6 H 0.3672 0.6386 0.1231 0.094 Uiso 1 1 calc R C 1
C7 C 0.2694(8) 0.6753(4) 0.0576(6) 0.073(3) Uani 1 1 d . C 1
H7 H 0.3059 0.6991 0.0336 0.088 Uiso 1 1 calc R C 1
C8 C 0.1815(9) 0.6738(6) 0.0432(7) 0.097(4) Uani 1 1 d . C 1
H8 H 0.1583 0.6970 0.0076 0.117 Uiso 1 1 calc R C 1
C9 C 0.1198(9) 0.6394(5) 0.0782(7) 0.095(4) Uani 1 1 d . C 1
H9 H 0.0587 0.6396 0.0669 0.113 Uiso 1 1 calc R C 1
C10 C 0.1586(8) 0.6055(6) 0.1305(7) 0.094(4) Uani 1 1 d . C 1
H10 H 0.1220 0.5827 0.1560 0.113 Uiso 1 1 calc R C 1
N2 N 0.4945(8) 0.3859(7) 0.7776(6) 0.128(5) Uani 1 1 d . D 1
C2A C 0.4210(10) 0.3867(5) 0.7830(6) 0.086(3) Uani 1 1 d . D 1
C2B C 0.3216(9) 0.3834(6) 0.7913(7) 0.108(4) Uani 1 1 d . D 1
H2B1 H 0.2911 0.4006 0.7511 0.162 Uiso 1 1 calc R D 1
H2B2 H 0.3065 0.4017 0.8345 0.162 Uiso 1 1 calc R D 1
H2B3 H 0.3038 0.3459 0.7936 0.162 Uiso 1 1 calc R D 1
N3 N 0.3493(14) 0.2500 0.8233(13) 0.140(7) Uani 1 2 d S E 1
C3A C 0.4334(18) 0.2500 0.8342(15) 0.128(8) Uani 1 2 d S E 1
C3B C 0.5262(13) 0.2500 0.8349(18) 0.151(11) Uani 1 2 d S E 1
H3B1 H 0.5431 0.2795 0.8019 0.226 Uiso 0.50 1 d P F 1
H3B2 H 0.5440 0.2161 0.8116 0.226 Uiso 0.50 1 d P G 1
H3B3 H 0.5503 0.2543 0.8788 0.226 Uiso 0.50 1 d P H 1
N4 N 0.5992(9) 0.2500 0.0584(9) 0.083(4) Uani 1 2 d S I 1
C4A C 0.5877(10) 0.2500 0.1197(11) 0.076(4) Uani 1 2 d S I 1
C4B C 0.5791(10) 0.2500 0.1928(9) 0.083(4) Uani 1 2 d S I 1
H4B1 H 0.5255 0.2309 0.2040 0.125 Uiso 0.50 1 calc PR I 1
H4B2 H 0.5759 0.2869 0.2096 0.125 Uiso 0.50 1 calc PR I 1
H4B3 H 0.6298 0.2322 0.2156 0.125 Uiso 0.50 1 calc PR I 1
N5 N 0.5128(11) 0.4053(10) 0.2424(11) 0.183(11) Uani 1 1 d U J 1
C5A C 0.5471(11) 0.3873(8) 0.2891(15) 0.139(10) Uani 1 1 d U J 1
C5B C 0.5948(10) 0.3640(6) 0.3530(13) 0.161(10) Uani 1 1 d U J 1
H5B1 H 0.5602 0.3349 0.3718 0.241 Uiso 1 1 calc R J 1
H5B2 H 0.6035 0.3918 0.3888 0.241 Uiso 1 1 calc R J 1
H5B3 H 0.6519 0.3503 0.3400 0.241 Uiso 1 1 calc R J 1
N6 N 0.8907(6) 0.4198(4) 0.7078(6) 0.089(3) Uani 1 1 d . K 1
C6A C 0.9516(7) 0.4215(4) 0.6741(6) 0.075(3) Uani 1 1 d . K 1
C6B C 1.0262(9) 0.4240(5) 0.6330(7) 0.099(4) Uani 1 1 d . K 1
H6B1 H 1.0192 0.3989 0.5938 0.148 Uiso 1 1 calc R K 1
H6B2 H 1.0784 0.4146 0.6619 0.148 Uiso 1 1 calc R K 1
H6B3 H 1.0325 0.4603 0.6147 0.148 Uiso 1 1 calc R K 1
OW1 O 0.1796(14) 0.2500 0.6860(11) 0.173(7) Uiso 1 2 d S . .
Sr1 Sr 0.9886(6) 0.2500 0.0771(5) 0.038(2) Uiso 0.10 2 d SP L 6
Sr2 Sr 1.368(2) 0.2500 0.3533(17) 0.060(7) Uiso 0.04 2 d SP M 6
Sb1A Sb 0.9807(17) 0.2500 0.4725(15) 0.035(7) Uiso 0.03 2 d SP . 5
Sb2A Sb 0.8310(15) 0.2500 0.3569(14) 0.030(6) Uiso 0.03 2 d SP . 5
Sb3A Sb 1.1629(13) 0.3159(8) 0.4470(12) 0.041(5) Uiso 0.03 1 d P . 5
Sb4A Sb 1.1908(14) 0.3731(8) 0.3058(12) 0.046(6) Uiso 0.03 1 d P . 5
Sb5A Sb 1.2164(13) 0.3111(8) 0.1633(12) 0.044(5) Uiso 0.03 1 d P . 5
Sb6A Sb 1.0386(12) 0.3742(7) 0.1887(11) 0.036(5) Uiso 0.03 1 d P . 5
Sb7A Sb 0.8666(10) 0.3138(6) 0.2141(9) 0.025(3) Uiso 0.03 1 d P . 5
O4A O 1.1839 0.2500 0.3373 0.030 Uiso 0.05 2 d SP N 5
O5A O 1.0303 0.2500 0.2198 0.030 Uiso 0.04 2 d SP O 5
O12A O 1.0055 0.3131 0.3636 0.030 Uiso 0.03 1 d P P 5

loop_
_atom_site_aniso_label
_atom_site_aniso_U_11
_atom_site_aniso_U_22
_atom_site_aniso_U_33
_atom_site_aniso_U_23
_atom_site_aniso_U_13
_atom_site_aniso_U_12
Sb1 0.0242(3) 0.0219(3) 0.0302(4) 0.000 0.0018(3) 0.000
Sb2 0.0195(3) 0.0197(3) 0.0349(4) 0.000 0.0014(2) 0.000
Sb3 0.0228(2) 0.0188(2) 0.0306(3) -0.00120(18) -0.00313(18) 0.00000(14)
Sb4 0.0190(2) 0.01651(19) 0.0342(3) 0.00028(17) -0.00102(17) -0.00065(13)
Sb5 0.0211(2) 0.0218(2) 0.0330(3) 0.00234(17) 0.00163(18) -0.00038(14)
Sb6 0.0208(2) 0.0204(2) 0.0334(3) 0.00388(17) -0.00112(18) 0.00060(14)
Sb7 0.01834(19) 0.0219(2) 0.0350(3) 0.00158(17) -0.00214(18) 0.00117(14)
Zn1 0.0177(4) 0.0175(4) 0.0351(5) 0.000 -0.0011(4) 0.000
Zn2 0.0229(3) 0.0202(3) 0.0401(4) -0.0006(3) 0.0002(3) 0.0022(3)
Zn3 0.0172(4) 0.0195(4) 0.0373(5) 0.000 -0.0011(4) 0.000
Zn4 0.0267(6) 0.0294(6) 0.0377(6) 0.000 -0.0020(5) 0.000
Cl1 0.166(6) 0.201(7) 0.122(4) 0.000 0.110(5) 0.000
Cl2 0.079(3) 0.152(5) 0.103(3) 0.000 0.060(3) 0.000
Cl3 0.0629(13) 0.0498(11) 0.0783(15) -0.0271(10) -0.0224(11) -0.0081(10)
Cl4 0.0813(17) 0.0523(13) 0.130(2) -0.0222(14) -0.0324(17) -0.0286(12)
Cl5 0.0736(16) 0.100(2) 0.0658(14) 0.0219(14) 0.0340(12) 0.0014(14)
Cl6 0.161(3) 0.092(2) 0.117(3) 0.057(2) -0.019(2) 0.060(2)
Cl7 0.0722(14) 0.0720(15) 0.0640(13) 0.0183(11) -0.0014(11) 0.0425(12)
Cl21 0.052(3) 0.0307(16) 0.063(4) -0.0034(19) 0.014(2) 0.0121(16)
Br21 0.052(3) 0.0307(16) 0.063(4) -0.0034(19) 0.014(2) 0.0121(16)
Cl31 0.0217(11) 0.0513(10) 0.073(10) 0.000 -0.0079(19) 0.000
Br31 0.0217(11) 0.0513(10) 0.073(10) 0.000 -0.0079(19) 0.000
Cl41 0.027(2) 0.0664(18) 0.0412(14) 0.000 -0.008(2) 0.000
Br41 0.027(2) 0.0664(18) 0.0412(14) 0.000 -0.008(2) 0.000
O1 0.022(2) 0.025(2) 0.047(3) 0.0028(18) 0.0020(18) 0.0062(16)
O2 0.023(2) 0.0213(19) 0.042(2) -0.0025(17) 0.0002(17) -0.0005(16)
O3 0.031(2) 0.025(2) 0.034(2) -0.0074(17) 0.0021(17) -0.0001(17)
O4 0.020(3) 0.014(2) 0.027(3) 0.000 -0.002(2) 0.000
O5 0.016(3) 0.016(3) 0.035(3) 0.000 -0.003(2) 0.000
O6 0.033(3) 0.018(3) 0.035(3) 0.000 -0.013(3) 0.000
O7 0.027(3) 0.028(3) 0.040(3) 0.000 -0.009(3) 0.000
O8 0.0227(19) 0.0184(18) 0.039(2) 0.0001(17) -0.0010(17) 0.0017(15)
O9 0.0223(19) 0.0221(19) 0.039(2) 0.0008(17) -0.0017(17) -0.0029(16)
O10 0.025(2) 0.0187(18) 0.029(2) -0.0007(15) -0.0003(16) 0.0010(15)
O11 0.022(2) 0.028(2) 0.042(2) -0.0020(18) -0.0013(17) 0.0007(16)
O12 0.0169(18) 0.0162(18) 0.027(2) 0.0008(15) 0.0005(15) 0.0002(14)
O13 0.026(2) 0.0171(19) 0.046(2) -0.0003(17) -0.0026(18) 0.0012(16)
O14 0.021(3) 0.033(3) 0.041(3) 0.000 0.001(2) 0.000
O15 0.027(3) 0.021(3) 0.037(3) 0.000 0.002(2) 0.000
O16 0.021(2) 0.025(2) 0.041(2) 0.0005(18) 0.0011(17) -0.0058(16)
O17 0.029(2) 0.027(2) 0.035(2) 0.0062(18) 0.0000(17) 0.0032(17)
C11 0.043(6) 0.047(6) 0.044(6) 0.000 0.002(4) 0.000
C12 0.056(11) 0.059(11) 0.052(10) -0.016(8) 0.020(8) -0.009(9)
C12A 0.042(9) 0.041(8) 0.047(9) -0.015(7) 0.010(7) -0.006(7)
C13 0.080(16) 0.087(17) 0.070(15) -0.024(13) 0.037(12) -0.024(14)
C13A 0.058(12) 0.050(10) 0.071(13) -0.015(9) 0.022(10) -0.003(9)
C14 0.094(12) 0.130(15) 0.053(8) 0.000 0.056(8) 0.000
C21 0.035(5) 0.026(4) 0.043(5) 0.000 0.005(4) 0.000
C22 0.042(8) 0.040(8) 0.047(8) -0.005(6) 0.007(7) 0.018(6)
C22A 0.050(10) 0.042(8) 0.073(12) 0.000(8) 0.025(9) 0.006(7)
C23 0.056(10) 0.050(10) 0.061(10) -0.003(8) 0.013(9) 0.021(8)
C23A 0.061(12) 0.051(10) 0.090(15) 0.002(10) 0.048(11) 0.004(9)
C24 0.036(6) 0.097(11) 0.072(9) 0.000 0.024(6) 0.000
C31 0.026(3) 0.026(3) 0.048(4) -0.004(3) -0.002(3) -0.002(2)
C32 0.034(3) 0.029(3) 0.049(4) -0.005(3) -0.005(3) 0.002(3)
C33 0.047(4) 0.028(3) 0.045(4) -0.008(3) -0.001(3) -0.002(3)
C34 0.050(4) 0.039(4) 0.042(4) -0.015(3) -0.016(3) -0.007(3)
C35 0.038(4) 0.043(4) 0.052(4) -0.009(3) -0.010(3) -0.003(3)
C36 0.035(3) 0.030(3) 0.043(4) -0.006(3) -0.005(3) -0.001(3)
C41 0.030(3) 0.024(3) 0.052(4) -0.002(3) -0.006(3) -0.003(2)
C42 0.030(3) 0.023(3) 0.063(4) -0.004(3) -0.003(3) -0.001(3)
C43 0.049(4) 0.028(3) 0.063(5) -0.008(3) -0.001(4) 0.000(3)
C44 0.047(4) 0.034(4) 0.068(5) -0.005(3) -0.009(4) -0.018(3)
C45 0.037(4) 0.041(4) 0.086(6) -0.009(4) -0.011(4) -0.012(3)
C46 0.031(3) 0.040(4) 0.055(4) -0.002(3) -0.005(3) -0.002(3)
C51 0.034(3) 0.032(3) 0.037(3) 0.008(3) 0.003(3) 0.003(3)
C52 0.036(4) 0.062(5) 0.045(4) 0.002(4) 0.007(3) -0.011(3)
C53 0.039(4) 0.067(5) 0.055(5) 0.005(4) 0.013(3) -0.008(4)
C54 0.062(5) 0.059(5) 0.051(5) 0.012(4) 0.024(4) 0.005(4)
C55 0.060(5) 0.079(6) 0.038(4) 0.014(4) 0.007(4) 0.012(5)
C56 0.045(4) 0.054(5) 0.051(4) 0.006(4) 0.006(3) 0.005(4)
C61 0.028(3) 0.032(3) 0.042(4) 0.014(3) -0.002(3) 0.004(3)
C62 0.092(7) 0.048(5) 0.048(5) 0.005(4) -0.013(4) 0.019(5)
C63 0.129(10) 0.071(7) 0.051(5) 0.011(5) -0.025(6) 0.034(7)
C64 0.067(6) 0.064(6) 0.078(6) 0.043(5) -0.001(5) 0.025(5)
C65 0.110(9) 0.043(5) 0.094(8) 0.014(5) -0.011(7) 0.031(5)
C66 0.095(7) 0.035(4) 0.057(5) 0.000(4) -0.022(5) 0.019(4)
C71 0.025(3) 0.035(3) 0.035(3) 0.004(3) -0.001(2) 0.000(2)
C72 0.083(6) 0.048(5) 0.050(5) -0.003(4) -0.010(4) 0.033(4)
C73 0.096(7) 0.058(6) 0.058(5) -0.004(4) -0.004(5) 0.044(5)
C74 0.037(4) 0.051(4) 0.057(5) 0.018(4) -0.002(3) 0.022(3)
C75 0.053(5) 0.064(5) 0.045(4) 0.004(4) -0.013(4) 0.019(4)
C76 0.051(5) 0.041(4) 0.063(5) -0.007(4) -0.013(4) 0.014(4)
N1 0.061(5) 0.049(4) 0.106(7) 0.029(4) 0.029(4) 0.004(4)
C1 0.102(9) 0.102(9) 0.080(8) 0.015(7) 0.012(7) 0.004(8)
C2 0.090(8) 0.104(9) 0.088(8) 0.026(7) -0.018(6) -0.017(7)
C3 0.085(8) 0.092(8) 0.103(9) 0.032(7) -0.025(7) -0.035(7)
C4 0.075(7) 0.091(8) 0.084(7) 0.011(6) 0.025(6) 0.006(6)
C5 0.057(6) 0.087(7) 0.069(6) 0.012(5) 0.000(5) -0.004(5)
C6 0.085(7) 0.061(6) 0.090(8) 0.004(6) 0.023(6) -0.005(5)
C7 0.077(7) 0.064(6) 0.078(7) 0.012(5) 0.010(5) 0.014(5)
C8 0.109(10) 0.103(10) 0.078(8) 0.022(7) -0.009(7) 0.020(8)
C9 0.100(9) 0.088(8) 0.095(9) 0.020(7) -0.010(7) 0.014(7)
C10 0.061(6) 0.122(11) 0.098(9) 0.011(8) -0.007(6) 0.006(7)
N2 0.069(7) 0.241(17) 0.072(7) 0.032(8) -0.015(5) -0.006(9)
C2A 0.105(10) 0.087(8) 0.067(7) 0.008(6) -0.008(7) -0.001(7)
C2B 0.098(10) 0.131(12) 0.096(9) 0.020(8) 0.001(8) 0.018(9)
N3 0.103(14) 0.125(16) 0.19(2) 0.000 0.014(14) 0.000
C3A 0.12(2) 0.079(13) 0.18(2) 0.000 -0.021(18) 0.000
C3B 0.054(11) 0.091(14) 0.31(4) 0.000 0.018(16) 0.000
N4 0.069(8) 0.063(8) 0.120(12) 0.000 0.026(8) 0.000
C4A 0.060(9) 0.052(8) 0.117(14) 0.000 0.031(9) 0.000
C4B 0.063(9) 0.105(13) 0.081(11) 0.000 0.007(8) 0.000
N5 0.088(11) 0.27(2) 0.188(18) -0.134(17) 0.011(10) -0.079(13)
C5A 0.068(11) 0.123(15) 0.23(3) -0.128(18) 0.032(12) -0.043(10)
C5B 0.074(10) 0.096(11) 0.32(3) -0.097(16) 0.067(14) -0.028(9)
N6 0.069(6) 0.072(6) 0.129(9) -0.006(6) 0.016(6) 0.003(5)
C6A 0.061(6) 0.065(6) 0.097(8) -0.014(6) -0.007(6) 0.006(5)
C6B 0.105(10) 0.091(9) 0.102(9) -0.025(7) 0.032(8) -0.019(7)

loop_
_atom_type_symbol
_atom_type_description
_atom_type_scat_dispersion_real
_atom_type_scat_dispersion_imag
_atom_type_scat_source
C C 0.0033 0.0016 'International Tables Vol C Tables 4.2.6.8 and 6.1.1.4'
H H 0.0000 0.0000 'International Tables Vol C Tables 4.2.6.8 and 6.1.1.4'
O O 0.0106 0.0060 'International Tables Vol C Tables 4.2.6.8 and 6.1.1.4'
Cl Cl 0.1484 0.1585 'International Tables Vol C Tables 4.2.6.8 and 6.1.1.4'
Zn Zn 0.2839 1.4301 'International Tables Vol C Tables 4.2.6.8 and 6.1.1.4'
N N 0.0061 0.0033 'International Tables Vol C Tables 4.2.6.8 and 6.1.1.4'
Sb Sb -0.5866 1.5461 'International Tables Vol C Tables 4.2.6.8 and 6.1.1.4'
Sr Sr -1.5307 3.2498 'International Tables Vol C Tables 4.2.6.8 and 6.1.1.4'
Br Br -0.2901 2.4595 'International Tables Vol C Tables 4.2.6.8 and 6.1.1.4'

loop_
_geom_angle_atom_site_label_1
_geom_angle_atom_site_label_2
_geom_angle_atom_site_label_3
_geom_angle
_geom_angle_site_symmetry_1
_geom_angle_site_symmetry_3
O3 Sb1 O3 97.4(2) . 4_565
O3 Sb1 O2 160.95(18) . 4_565
O3 Sb1 O2 90.26(17) 4_565 4_565
O3 Sb1 O2 90.26(17) . .
O3 Sb1 O2 160.95(18) 4_565 .
O2 Sb1 O2 77.5(2) 4_565 .
O3 Sb1 C11 96.5(2) . .
O3 Sb1 C11 96.5(2) 4_565 .
O2 Sb1 C11 99.9(3) 4_565 .
O2 Sb1 C11 99.9(3) . .
O3 Sb1 O5 78.58(16) . .
O3 Sb1 O5 78.58(16) 4_565 .
O2 Sb1 O5 85.96(16) 4_565 .
O2 Sb1 O5 85.96(16) . .
C11 Sb1 O5 172.5(3) . .
O3 Sb1 Sb2 129.58(13) . .
O3 Sb1 Sb2 129.58(13) 4_565 .
O2 Sb1 Sb2 39.37(11) 4_565 .
O2 Sb1 Sb2 39.37(11) . .
C11 Sb1 Sb2 95.1(3) . .
O5 Sb1 Sb2 92.40(15) . .
O3 Sb1 Sb3 35.09(12) . .
O3 Sb1 Sb3 86.25(12) 4_565 .
O2 Sb1 Sb3 129.11(12) 4_565 .
O2 Sb1 Sb3 90.21(11) . .
C11 Sb1 Sb3 131.0(2) . .
O5 Sb1 Sb3 43.61(10) . .
Sb2 Sb1 Sb3 120.27(3) . .
O3 Sb1 Sb3 86.25(12) . 4_565
O3 Sb1 Sb3 35.09(12) 4_565 4_565
O2 Sb1 Sb3 90.21(11) 4_565 4_565
O2 Sb1 Sb3 129.11(12) . 4_565
C11 Sb1 Sb3 131.0(2) . 4_565
O5 Sb1 Sb3 43.61(10) . 4_565
Sb2 Sb1 Sb3 120.27(3) . 4_565
Sb3 Sb1 Sb3 60.129(18) . 4_565
O1 Sb2 O1 97.0(3) 4_565 .
O1 Sb2 O2 160.27(17) 4_565 .
O1 Sb2 O2 90.04(17) . .
O1 Sb2 O2 90.04(17) 4_565 4_565
O1 Sb2 O2 160.27(17) . 4_565
O2 Sb2 O2 77.8(2) . 4_565
O1 Sb2 C21 97.5(2) 4_565 .
O1 Sb2 C21 97.5(2) . .
O2 Sb2 C21 99.8(2) . .
O2 Sb2 C21 99.8(2) 4_565 .
O1 Sb2 O4 77.68(16) 4_565 .
O1 Sb2 O4 77.68(16) . .
O2 Sb2 O4 85.94(16) . .
O2 Sb2 O4 85.94(16) 4_565 .
C21 Sb2 O4 172.6(3) . .
O1 Sb2 Sb1 129.46(13) 4_565 .
O1 Sb2 Sb1 129.46(13) . .
O2 Sb2 Sb1 39.51(12) . .
O2 Sb2 Sb1 39.51(12) 4_565 .
C21 Sb2 Sb1 95.0(3) . .
O4 Sb2 Sb1 92.40(14) . .
O1 Sb2 Sb7 34.85(13) 4_565 4_565
O1 Sb2 Sb7 85.71(13) . 4_565
O2 Sb2 Sb7 128.39(12) . 4_565
O2 Sb2 Sb7 89.78(12) 4_565 4_565
C21 Sb2 Sb7 131.8(2) . 4_565
O4 Sb2 Sb7 42.93(10) . 4_565
Sb1 Sb2 Sb7 119.686(19) . 4_565
O1 Sb2 Sb7 85.71(13) 4_565 .
O1 Sb2 Sb7 34.85(13) . .
O2 Sb2 Sb7 89.78(12) . .
O2 Sb2 Sb7 128.39(12) 4_565 .
C21 Sb2 Sb7 131.8(2) . .
O4 Sb2 Sb7 42.93(10) . .
Sb1 Sb2 Sb7 119.686(19) . .
Sb7 Sb2 Sb7 59.70(2) 4_565 .
O3 Sb3 O6 97.6(2) . .
O3 Sb3 O10 160.28(17) . .
O6 Sb3 O10 90.2(2) . .
O3 Sb3 O8 89.94(17) . .
O6 Sb3 O8 161.01(19) . .
O10 Sb3 O8 77.58(16) . .
O3 Sb3 C31 99.6(2) . .
O6 Sb3 C31 96.4(2) . .
O10 Sb3 C31 97.5(2) . .
O8 Sb3 C31 99.6(2) . .
O3 Sb3 O5 78.18(19) . .
O6 Sb3 O5 78.62(17) . .
O10 Sb3 O5 85.67(19) . .
O8 Sb3 O5 85.94(15) . .
C31 Sb3 O5 174.1(2) . .
O3 Sb3 Sb4 129.24(13) . .
O6 Sb3 Sb4 129.45(19) . .
O10 Sb3 Sb4 39.33(11) . .
O8 Sb3 Sb4 39.40(12) . .
C31 Sb3 Sb4 93.66(19) . .
O5 Sb3 Sb4 91.94(14) . .
O3 Sb3 Sb1 35.35(12) . .
O6 Sb3 Sb1 86.27(16) . .
O10 Sb3 Sb1 128.16(11) . .
O8 Sb3 Sb1 89.94(11) . .
C31 Sb3 Sb1 134.30(19) . .
O5 Sb3 Sb1 42.96(15) . .
Sb4 Sb3 Sb1 119.44(2) . .
O3 Sb3 Sb3 86.28(12) . 4_565
O6 Sb3 Sb3 35.19(13) . 4_565
O10 Sb3 Sb3 89.80(10) . 4_565
O8 Sb3 Sb3 128.99(11) . 4_565
C31 Sb3 Sb3 131.23(18) . 4_565
O5 Sb3 Sb3 43.53(10) . 4_565
Sb4 Sb3 Sb3 119.675(11) . 4_565
Sb1 Sb3 Sb3 59.936(9) . 4_565
O13 Sb4 O16 97.34(18) . .
O13 Sb4 O10 161.70(16) . .
O16 Sb4 O10 89.98(17) . .
O13 Sb4 O8 90.58(17) . .
O16 Sb4 O8 162.50(16) . .
O10 Sb4 O8 78.17(16) . .
O13 Sb4 C41 96.2(2) . .
O16 Sb4 C41 95.1(2) . .
O10 Sb4 C41 99.8(2) . .
O8 Sb4 C41 99.5(2) . .
O13 Sb4 O12 78.83(15) . .
O16 Sb4 O12 79.28(15) . .
O10 Sb4 O12 86.13(15) . .
O8 Sb4 O12 87.03(15) . .
C41 Sb4 O12 171.9(2) . .
O13 Sb4 Sb3 130.25(13) . .
O16 Sb4 Sb3 129.57(12) . .
O10 Sb4 Sb3 39.60(11) . .
O8 Sb4 Sb3 39.73(11) . .
C41 Sb4 Sb3 95.08(19) . .
O12 Sb4 Sb3 92.99(10) . .
O13 Sb4 Sb5 86.65(13) . .
O16 Sb4 Sb5 35.39(12) . .
O10 Sb4 Sb5 89.75(11) . .
O8 Sb4 Sb5 130.51(11) . .
C41 Sb4 Sb5 129.9(2) . .
O12 Sb4 Sb5 43.98(10) . .
Sb3 Sb4 Sb5 120.515(16) . .
O13 Sb4 Sb6 35.30(12) . .
O16 Sb4 Sb6 86.56(12) . .
O10 Sb4 Sb6 129.40(11) . .
O8 Sb4 Sb6 91.06(12) . .
C41 Sb4 Sb6 130.78(18) . .
O12 Sb4 Sb6 43.66(10) . .
Sb3 Sb4 Sb6 121.077(17) . .
Sb5 Sb4 Sb6 60.491(15) . .
O16 Sb5 O17 97.17(18) . .
O16 Sb5 O14 161.7(2) . .
O17 Sb5 O14 90.28(18) . .
O16 Sb5 O15 90.30(18) . .
O17 Sb5 O15 161.0(2) . .
O14 Sb5 O15 77.85(19) . .
O16 Sb5 C51 95.4(2) . .
O17 Sb5 C51 95.8(2) . .
O14 Sb5 C51 100.5(3) . .
O15 Sb5 C51 100.9(2) . .
O16 Sb5 O12 78.55(16) . .
O17 Sb5 O12 77.95(16) . .
O14 Sb5 O12 86.7(2) . .
O15 Sb5 O12 86.53(19) . .
C51 Sb5 O12 170.5(2) . .
O16 Sb5 Sb5 129.91(12) . 4_565
O17 Sb5 Sb5 129.21(13) . 4_565
O14 Sb5 Sb5 39.08(13) . 4_565
O15 Sb5 Sb5 39.71(13) . 4_565
C51 Sb5 Sb5 97.25(18) . 4_565
O12 Sb5 Sb5 92.25(10) . 4_565
O16 Sb5 Sb4 35.55(12) . .
O17 Sb5 Sb4 85.94(13) . .
O14 Sb5 Sb4 129.31(18) . .
O15 Sb5 Sb4 90.18(15) . .
C51 Sb5 Sb4 130.14(19) . .
O12 Sb5 Sb4 43.09(10) . .
Sb5 Sb5 Sb4 119.793(11) 4_565 .
O16 Sb5 Sb6 86.05(12) . .
O17 Sb5 Sb6 34.79(13) . .
O14 Sb5 Sb6 90.70(14) . .
O15 Sb5 Sb6 129.38(17) . .
C51 Sb5 Sb6 129.70(17) . .
O12 Sb5 Sb6 43.29(10) . .
Sb5 Sb5 Sb6 119.850(10) 4_565 .
Sb4 Sb5 Sb6 59.796(14) . .
O13 Sb6 O17 97.36(18) . .
O13 Sb6 O9 89.79(17) . .
O17 Sb6 O9 160.77(17) . .
O13 Sb6 O11 161.01(18) . .
O17 Sb6 O11 90.31(18) . .
O9 Sb6 O11 77.89(17) . .
O13 Sb6 C61 97.0(2) . .
O17 Sb6 C61 95.7(2) . .
O9 Sb6 C61 101.2(2) . .
O11 Sb6 C61 99.5(2) . .
O13 Sb6 O12 78.31(15) . .
O17 Sb6 O12 78.37(16) . .
O9 Sb6 O12 85.70(15) . .
O11 Sb6 O12 86.33(15) . .
C61 Sb6 O12 171.8(2) . .
O13 Sb6 Sb7 128.90(13) . .
O17 Sb6 Sb7 129.95(13) . .
O9 Sb6 Sb7 39.20(11) . .
O11 Sb6 Sb7 39.76(12) . .
C61 Sb6 Sb7 96.27(17) . .
O12 Sb6 Sb7 91.94(10) . .
O13 Sb6 Sb4 35.40(12) . .
O17 Sb6 Sb4 85.99(12) . .
O9 Sb6 Sb4 89.68(12) . .
O11 Sb6 Sb4 128.89(12) . .
C61 Sb6 Sb4 131.62(19) . .
O12 Sb6 Sb4 43.03(10) . .
Sb7 Sb6 Sb4 119.26(2) . .
O13 Sb6 Sb5 86.03(12) . .
O17 Sb6 Sb5 34.95(12) . .
O9 Sb6 Sb5 128.83(12) . .
O11 Sb6 Sb5 90.51(12) . .
C61 Sb6 Sb5 129.96(18) . .
O12 Sb6 Sb5 43.54(10) . .
Sb7 Sb6 Sb5 120.184(16) . .
Sb4 Sb6 Sb5 59.713(14) . .
O1 Sb7 O7 97.1(2) . .
O1 Sb7 O9 90.54(18) . .
O7 Sb7 O9 161.56(19) . .
O1 Sb7 O11 161.57(17) . .
O7 Sb7 O11 90.3(2) . .
O9 Sb7 O11 77.83(17) . .
O1 Sb7 C71 97.1(2) . .
O7 Sb7 C71 97.9(2) . .
O9 Sb7 C71 97.7(2) . .
O11 Sb7 C71 98.6(2) . .
O1 Sb7 O4 78.61(19) . .
O7 Sb7 O4 78.61(17) . .
O9 Sb7 O4 86.54(15) . .
O11 Sb7 O4 86.36(19) . .
C71 Sb7 O4 174.0(2) . .
O1 Sb7 Sb6 129.75(13) . .
O7 Sb7 Sb6 129.82(19) . .
O9 Sb7 Sb6 39.28(12) . .
O11 Sb7 Sb6 39.63(12) . .
C71 Sb7 Sb6 93.43(17) . .
O4 Sb7 Sb6 92.50(13) . .
O1 Sb7 Sb7 86.25(12) . 4_565
O7 Sb7 Sb7 35.55(14) . 4_565
O9 Sb7 Sb7 129.20(11) . 4_565
O11 Sb7 Sb7 90.08(12) . 4_565
C71 Sb7 Sb7 132.98(17) . 4_565
O4 Sb7 Sb7 43.16(10) . 4_565
Sb6 Sb7 Sb7 119.962(10) . 4_565
O1 Sb7 Sb2 35.03(12) . .
O7 Sb7 Sb2 86.29(17) . .
O9 Sb7 Sb2 90.51(12) . .
O11 Sb7 Sb2 129.60(12) . .
C71 Sb7 Sb2 131.74(17) . .
O4 Sb7 Sb2 43.69(15) . .
Sb6 Sb7 Sb2 120.268(19) . .
Sb7 Sb7 Sb2 60.148(11) 4_565 .
O12 Zn1 O12 109.4(2) . 4_565
O12 Zn1 O5 109.67(14) . .
O12 Zn1 O5 109.67(14) 4_565 .
O12 Zn1 O4 109.20(14) . .
O12 Zn1 O4 109.20(14) 4_565 .
O5 Zn1 O4 109.6(2) . .
O2 Zn2 O8 104.71(16) . .
O2 Zn2 O9 105.33(17) . .
O8 Zn2 O9 105.12(17) . .
O2 Zn2 Cl21 116.3(5) . .
O8 Zn2 Cl21 112.2(8) . .
O9 Zn2 Cl21 112.3(7) . .
O2 Zn2 Br21 109.5(2) . .
O8 Zn2 Br21 114.3(4) . .
O9 Zn2 Br21 116.8(4) . .
Cl21 Zn2 Br21 6.9(7) . .
O15 Zn3 O10 104.47(15) . .
O15 Zn3 O10 104.47(15) . 4_565
O10 Zn3 O10 104.2(2) . 4_565
O15 Zn3 Cl31 111(2) . .
O10 Zn3 Cl31 115.6(10) . .
O10 Zn3 Cl31 115.6(10) 4_565 .
O15 Zn3 Br31 115.8(11) . .
O10 Zn3 Br31 113.4(6) . .
O10 Zn3 Br31 113.4(6) 4_565 .
Cl31 Zn3 Br31 4(3) . .
O11 Zn4 O11 104.7(3) . 4_565
O11 Zn4 O14 107.05(16) . .
O11 Zn4 O14 107.05(16) 4_565 .
O11 Zn4 Cl41 118.82(14) . .
O11 Zn4 Cl41 118.82(14) 4_565 .
O14 Zn4 Cl41 99.2(2) . .
O11 Zn4 Br41 112.8(2) . .
O11 Zn4 Br41 112.8(2) 4_565 .
O14 Zn4 Br41 111.9(3) . .
Cl41 Zn4 Br41 12.7(3) . .
Sb7 O1 Sb2 110.12(19) . .
Zn2 O2 Sb2 126.1(2) . .
Zn2 O2 Sb1 126.2(2) . .
Sb2 O2 Sb1 101.12(18) . .
Sb3 O3 Sb1 109.56(19) . .
Zn1 O4 Sb7 123.10(17) . 4_565
Zn1 O4 Sb7 123.10(17) . .
Sb7 O4 Sb7 93.7(2) 4_565 .
Zn1 O4 Sb2 122.1(3) . .
Sb7 O4 Sb2 93.38(18) 4_565 .
Sb7 O4 Sb2 93.38(18) . .
Zn1 O5 Sb1 123.5(3) . .
Zn1 O5 Sb3 122.64(18) . .
Sb1 O5 Sb3 93.43(19) . .
Zn1 O5 Sb3 122.64(18) . 4_565
Sb1 O5 Sb3 93.43(19) . 4_565
Sb3 O5 Sb3 92.9(2) . 4_565
Sb3 O6 Sb3 109.6(3) 4_565 .
Sb7 O7 Sb7 108.9(3) . 4_565
Sb4 O8 Zn2 125.4(2) . .
Sb4 O8 Sb3 100.86(17) . .
Zn2 O8 Sb3 126.4(2) . .
Sb7 O9 Sb6 101.53(19) . .
Sb7 O9 Zn2 125.4(2) . .
Sb6 O9 Zn2 126.3(2) . .
Sb4 O10 Zn3 126.8(2) . .
Sb4 O10 Sb3 101.06(17) . .
Zn3 O10 Sb3 126.29(19) . .
Zn4 O11 Sb6 124.6(2) . .
Zn4 O11 Sb7 126.8(2) . .
Sb6 O11 Sb7 100.61(19) . .
Zn1 O12 Sb4 122.76(19) . .
Zn1 O12 Sb6 123.26(18) . .
Sb4 O12 Sb6 93.32(14) . .
Zn1 O12 Sb5 123.02(18) . .
Sb4 O12 Sb5 92.93(14) . .
Sb6 O12 Sb5 93.17(14) . .
Sb6 O13 Sb4 109.29(19) . .
Sb5 O14 Sb5 101.8(3) . 4_565
Sb5 O14 Zn4 125.04(16) . .
Sb5 O14 Zn4 125.04(16) 4_565 .
Zn3 O15 Sb5 126.09(16) . 4_565
Zn3 O15 Sb5 126.09(16) . .
Sb5 O15 Sb5 100.6(3) 4_565 .
Sb5 O16 Sb4 109.07(19) . .
Sb6 O17 Sb5 110.3(2) . .
C12 C11 C12 98.8(19) . 4_565
C12 C11 C12A 120.5(12) . 4_565
C12 C11 C12A 39.3(10) 4_565 4_565
C12 C11 C12A 39.3(10) . .
C12 C11 C12A 120.5(12) 4_565 .
C12A C11 C12A 115.1(14) 4_565 .
C12 C11 Sb1 123.5(9) . .
C12 C11 Sb1 123.5(9) 4_565 .
C12A C11 Sb1 115.9(8) 4_565 .
C12A C11 Sb1 115.9(8) . .
C12 C11 Sb1A 127.0(9) . .
C12 C11 Sb1A 127.0(9) 4_565 .
C12A C11 Sb1A 112.2(8) 4_565 .
C12A C11 Sb1A 112.2(8) . .
Sb1 C11 Sb1A 9.7(6) . .
C11 C12 C13 123.7(17) . .
C13A C12A C11 118.0(16) . .
C14 C13 C12 119.9(19) . .
C12A C13A C14 114.4(16) . .
C13 C14 C13 106(3) . 4_565
C13 C14 C13A 123.4(13) . 4_565
C13 C14 C13A 38.9(14) 4_565 4_565
C13 C14 C13A 38.9(14) . .
C13 C14 C13A 123.4(13) 4_565 .
C13A C14 C13A 112.6(17) 4_565 .
C13 C14 Cl1 119.4(12) . .
C13 C14 Cl1 119.4(12) 4_565 .
C13A C14 Cl1 117.1(9) 4_565 .
C13A C14 Cl1 117.1(9) . .
C22A C21 C22A 98.1(16) 4_565 .
C22A C21 C22 121.5(11) 4_565 .
C22A C21 C22 46.4(9) . .
C22A C21 C22 46.4(9) 4_565 4_565
C22A C21 C22 121.5(11) . 4_565
C22 C21 C22 106.8(14) . 4_565
C22A C21 Sb2 121.3(8) 4_565 .
C22A C21 Sb2 121.3(8) . .
C22 C21 Sb2 117.1(7) . .
C22 C21 Sb2 117.1(7) 4_565 .
C22A C21 Sb2A 115.7(9) 4_565 .
C22A C21 Sb2A 115.7(9) . .
C22 C21 Sb2A 121.4(8) . .
C22 C21 Sb2A 121.4(8) 4_565 .
Sb2 C21 Sb2A 10.9(6) . .
C23 C22 C21 117.2(15) . .
C21 C22A C23A 118.9(15) . .
C22 C23 C24 118.0(15) . .
C24 C23A C22A 122.7(17) . .
C23A C24 C23A 96(2) 4_565 .
C23A C24 C23 121.2(13) 4_565 .
C23A C24 C23 49.2(12) . .
C23A C24 C23 49.2(12) 4_565 4_565
C23A C24 C23 121.2(13) . 4_565
C23 C24 C23 104.0(14) . 4_565
C23A C24 Cl2 119.6(10) 4_565 .
C23A C24 Cl2 119.6(10) . .
C23 C24 Cl2 119.0(9) . .
C23 C24 Cl2 119.0(9) 4_565 .
C32 C31 C36 119.8(6) . .
C32 C31 Sb3 121.0(5) . .
C36 C31 Sb3 119.2(5) . .
C31 C32 C33 120.1(6) . .
C34 C33 C32 119.7(6) . .
C33 C34 C35 121.6(6) . .
C33 C34 Cl3 119.4(6) . .
C35 C34 Cl3 119.0(6) . .
C34 C35 C36 119.5(7) . .
C35 C36 C31 119.3(6) . .
C42 C41 C46 120.0(6) . .
C42 C41 Sb4 119.7(5) . .
C46 C41 Sb4 120.3(5) . .
C43 C42 C41 119.4(6) . .
C44 C43 C42 119.6(7) . .
C43 C44 C45 121.9(7) . .
C43 C44 Cl4 119.3(6) . .
C45 C44 Cl4 118.8(6) . .
C44 C45 C46 119.4(7) . .
C45 C46 C41 119.5(7) . .
C52 C51 C56 120.2(7) . .
C52 C51 Sb5 118.5(5) . .
C56 C51 Sb5 120.9(5) . .
C51 C52 C53 119.5(7) . .
C54 C53 C52 118.9(8) . .
C53 C54 C55 122.7(7) . .
C53 C54 Cl5 119.5(7) . .
C55 C54 Cl5 117.8(7) . .
C56 C55 C54 117.6(8) . .
C55 C56 C51 121.1(8) . .
C66 C61 C62 119.1(7) . .
C66 C61 Sb6 121.3(5) . .
C62 C61 Sb6 119.3(5) . .
C61 C62 C63 120.3(8) . .
C64 C63 C62 119.3(9) . .
C63 C64 C65 121.5(8) . .
C63 C64 Cl6 119.4(8) . .
C65 C64 Cl6 119.1(8) . .
C64 C65 C66 119.0(9) . .
C61 C66 C65 120.7(8) . .
C76 C71 C72 119.7(7) . .
C76 C71 Sb7 120.5(5) . .
C72 C71 Sb7 119.8(5) . .
C71 C72 C73 120.3(8) . .
C72 C73 C74 119.3(8) . .
C75 C74 C73 120.1(7) . .
C75 C74 Cl7 120.7(6) . .
C73 C74 Cl7 119.0(6) . .
C74 C75 C76 120.3(7) . .
C71 C76 C75 120.2(7) . .
C1 N1 C3 111.1(10) . .
C1 N1 C2 108.0(9) . .
C3 N1 C2 106.1(8) . .
C1 N1 C4 113.7(8) . .
C3 N1 C4 113.9(9) . .
C2 N1 C4 103.4(9) . .
C5 C4 N1 111.1(9) . .
C6 C5 C10 120.9(11) . .
C6 C5 C4 116.8(10) . .
C10 C5 C4 122.2(10) . .
C5 C6 C7 119.2(11) . .
C8 C7 C6 117.9(11) . .
C7 C8 C9 125.1(11) . .
C10 C9 C8 114.7(12) . .
C5 C10 C9 122.2(12) . .
N2 C2A C2B 175.9(16) . .
N3 C3A C3B 171(3) . .
N4 C4A C4B 176.9(17) . .
N5 C5A C5B 178.7(19) . .
N6 C6A C6B 179.5(13) . .
C11 Sb1A Sb2A 106.0(10) . .
C11 Sb1A Sb3A 123.0(9) . .
Sb2A Sb1A Sb3A 119.7(9) . .
C11 Sb1A Sb3A 123.0(9) . 4_565
Sb2A Sb1A Sb3A 119.7(9) . 4_565
Sb3A Sb1A Sb3A 60.1(8) . 4_565
C21 Sb2A Sb1A 82.9(9) . .
C21 Sb2A Sb7A 142.4(6) . 4_565
Sb1A Sb2A Sb7A 117.0(8) . 4_565
C21 Sb2A Sb7A 142.4(6) . .
Sb1A Sb2A Sb7A 117.0(8) . .
Sb7A Sb2A Sb7A 59.3(7) 4_565 .
Sb4A Sb3A Sb1A 120.7(9) . .
Sb4A Sb3A Sb3A 117.5(6) . 4_565
Sb1A Sb3A Sb3A 59.9(4) . 4_565
Sb3A Sb4A Sb6A 119.7(8) . .
Sb3A Sb4A Sb5A 123.2(9) . .
Sb6A Sb4A Sb5A 60.8(6) . .
Sb5A Sb5A Sb4A 119.3(5) 4_565 .
Sb5A Sb5A Sb6A 119.6(5) 4_565 .
Sb4A Sb5A Sb6A 59.3(6) . .
Sb7A Sb6A Sb4A 119.4(8) . .
Sb7A Sb6A Sb5A 121.1(7) . .
Sb4A Sb6A Sb5A 59.9(6) . .
Sb6A Sb7A Sb7A 119.3(4) . 4_565
Sb6A Sb7A Sb2A 123.5(7) . .
Sb7A Sb7A Sb2A 60.4(4) 4_565 .

loop_
_geom_bond_atom_site_label_1
_geom_bond_atom_site_label_2
_geom_bond_distance
_geom_bond_site_symmetry_2
Sb1 O3 1.955(4) .
Sb1 O3 1.955(4) 4_565
Sb1 O2 2.026(4) 4_565
Sb1 O2 2.026(4) .
Sb1 C11 2.097(11) .
Sb1 O5 2.174(6) .
Sb1 Sb2 3.1245(10) .
Sb1 Sb3 3.1844(7) .
Sb1 Sb3 3.1844(7) 4_565
Sb2 O1 1.954(4) 4_565
Sb2 O1 1.954(4) .
Sb2 O2 2.020(4) .
Sb2 O2 2.020(4) 4_565
Sb2 C21 2.109(9) .
Sb2 O4 2.212(6) .
Sb2 Sb7 3.1973(9) 4_565
Sb2 Sb7 3.1973(9) .
Sb3 O3 1.943(4) .
Sb3 O6 1.952(3) .
Sb3 O10 2.021(4) .
Sb3 O8 2.025(4) .
Sb3 C31 2.097(6) .
Sb3 O5 2.200(4) .
Sb3 Sb4 3.1108(7) .
Sb3 Sb3 3.1906(8) 4_565
Sb4 O13 1.953(4) .
Sb4 O16 1.955(4) .
Sb4 O10 2.009(4) .
Sb4 O8 2.011(4) .
Sb4 C41 2.099(6) .
Sb4 O12 2.175(4) .
Sb4 Sb5 3.1789(7) .
Sb4 Sb6 3.1816(6) .
Sb5 O16 1.948(4) .
Sb5 O17 1.956(4) .
Sb5 O14 2.004(4) .
Sb5 O15 2.023(4) .
Sb5 C51 2.099(7) .
Sb5 O12 2.210(4) .
Sb5 Sb5 3.1118(8) 4_565
Sb5 Sb6 3.2038(6) .
Sb6 O13 1.948(4) .
Sb6 O17 1.949(4) .
Sb6 O9 2.017(4) .
Sb6 O11 2.026(4) .
Sb6 C61 2.105(6) .
Sb6 O12 2.200(4) .
Sb6 Sb7 3.1217(6) .
Sb7 O1 1.946(5) .
Sb7 O7 1.956(3) .
Sb7 O9 2.013(4) .
Sb7 O11 2.031(4) .
Sb7 C71 2.109(6) .
Sb7 O4 2.182(4) .
Sb7 Sb7 3.1830(8) 4_565
Zn1 O12 2.012(4) .
Zn1 O12 2.012(4) 4_565
Zn1 O5 2.023(6) .
Zn1 O4 2.025(6) .
Zn2 O2 2.011(4) .
Zn2 O8 2.017(4) .
Zn2 O9 2.023(4) .
Zn2 Cl21 2.218(19) .
Zn2 Br21 2.288(9) .
Zn3 O15 2.005(6) .
Zn3 O10 2.013(4) .
Zn3 O10 2.013(4) 4_565
Zn3 Cl31 2.22(2) .
Zn3 Br31 2.284(13) .
Zn4 O11 2.014(4) .
Zn4 O11 2.014(4) 4_565
Zn4 O14 2.023(6) .
Zn4 Cl41 2.212(5) .
Zn4 Br41 2.257(13) .
Cl1 C14 1.735(12) .
Cl2 C24 1.756(12) .
Cl3 C34 1.733(7) .
Cl4 C44 1.744(7) .
Cl5 C54 1.746(8) .
Cl6 C64 1.745(8) .
Cl7 C74 1.738(7) .
O4 Sb7 2.182(4) 4_565
O5 Sb3 2.200(4) 4_565
O6 Sb3 1.952(3) 4_565
O7 Sb7 1.956(3) 4_565
O14 Sb5 2.004(4) 4_565
O15 Sb5 2.023(4) 4_565
C11 C12 1.286(18) .
C11 C12 1.286(18) 4_565
C11 C12A 1.492(17) 4_565
C11 C12A 1.492(17) .
C11 Sb1A 2.55(3) .
C12 C13 1.41(3) .
C12A C13A 1.38(2) .
C13 C14 1.22(2) .
C13A C14 1.57(2) .
C14 C13 1.22(2) 4_565
C14 C13A 1.57(2) 4_565
C21 C22A 1.348(17) 4_565
C21 C22A 1.348(17) .
C21 C22 1.432(16) .
C21 C22 1.432(16) 4_565
C21 Sb2A 2.55(3) .
C22 C23 1.40(2) .
C22A C23A 1.41(2) .
C23 C24 1.47(2) .
C23A C24 1.25(2) .
C24 C23A 1.25(2) 4_565
C24 C23 1.47(2) 4_565
C31 C32 1.393(9) .
C31 C36 1.401(9) .
C32 C33 1.395(9) .
C33 C34 1.359(10) .
C34 C35 1.391(10) .
C35 C36 1.396(9) .
C41 C42 1.391(9) .
C41 C46 1.394(9) .
C42 C43 1.375(9) .
C43 C44 1.365(11) .
C44 C45 1.366(11) .
C45 C46 1.376(10) .
C51 C52 1.380(10) .
C51 C56 1.384(10) .
C52 C53 1.391(10) .
C53 C54 1.361(12) .
C54 C55 1.391(13) .
C55 C56 1.371(11) .
C61 C66 1.376(10) .
C61 C62 1.382(11) .
C62 C63 1.388(11) .
C63 C64 1.355(15) .
C64 C65 1.377(15) .
C65 C66 1.380(11) .
C71 C76 1.372(10) .
C71 C72 1.374(10) .
C72 C73 1.381(11) .
C73 C74 1.397(12) .
C74 C75 1.347(12) .
C75 C76 1.387(10) .
N1 C1 1.472(14) .
N1 C3 1.480(13) .
N1 C2 1.525(13) .
N1 C4 1.562(14) .
C4 C5 1.510(15) .
C5 C6 1.398(14) .
C5 C10 1.415(14) .
C6 C7 1.469(15) .
C7 C8 1.361(17) .
C8 C9 1.462(18) .
C9 C10 1.420(16) .
N2 C2A 1.134(16) .
C2A C2B 1.537(19) .
N3 C3A 1.29(3) .
C3A C3B 1.42(3) .
N4 C4A 1.19(2) .
C4A C4B 1.41(2) .
N5 C5A 1.11(3) .
C5A C5B 1.51(3) .
N6 C6A 1.156(14) .
C6A C6B 1.415(16) .
Sb1A Sb2A 3.11(4) .
Sb1A Sb3A 3.29(3) .
Sb1A Sb3A 3.29(3) 4_565
Sb2A Sb7A 3.23(3) 4_565
Sb2A Sb7A 3.23(3) .
Sb3A Sb4A 3.10(3) .
Sb3A Sb3A 3.30(4) 4_565
Sb4A Sb6A 3.15(3) .
Sb4A Sb5A 3.17(3) .
Sb5A Sb5A 3.06(4) 4_565
Sb5A Sb6A 3.20(3) .
Sb6A Sb7A 3.09(2) .
Sb7A Sb7A 3.20(3) 4_565

loop_
_platon_squeeze_void_nr
_platon_squeeze_void_average_x
_platon_squeeze_void_average_y
_platon_squeeze_void_average_z
_platon_squeeze_void_volume
_platon_squeeze_void_count_electrons
_platon_squeeze_void_content
1 -0.080 0.750 0.172 152 35 ' '
2 0.080 0.250 0.828 152 35 ' '
3 0.382 0.655 0.308 11 1 ' '
4 0.382 0.845 0.308 11 1 ' '
5 0.618 0.155 0.692 11 1 ' '
6 0.618 0.345 0.692 11 1 ' '
